data_4082668
loop_
_publ_author_name
'Fischer, Paul J.'
'Avena, Laura'
'Bohrmann, Trent D.'
'Neary, Michelle C.'
'Putka, Grace K.'
'Sullivan, Kevin P.'

_publ_section_title
;
 Group VI Metal Carbonyl Complexes of
 Bis((diphenylphosphino)methyl)diphenylborate and an Assessment of Their
 Utility for Template Ligand Syntheses
;
_journal_issue 5
_journal_name_full Organometallics
_journal_page_first 1300
_journal_paper_doi 10.1021/om5001056
_journal_volume 33
_journal_year 2014
_chemical_formula_moiety 'C48 H38 B Mo N2 O5 P2, C8 H16 N'
_chemical_formula_sum 'C56 H54 B Mo N3 O5 P2'
_chemical_formula_weight 1017.71
_chemical_name_common 13181a
_chemical_name_systematic
; 
 ? 
;
_space_group_IT_number 14
_symmetry_cell_setting monoclinic
_symmetry_space_group_name_Hall '-P 2ybc'
_symmetry_space_group_name_H-M 'P 1 21/c 1'
_atom_sites_solution_hydrogens geom
_atom_sites_solution_primary direct
_atom_sites_solution_secondary difmap
_audit_creation_method SHELXL-97
_cell_angle_alpha 90.00
_cell_angle_beta 96.124(2)
_cell_angle_gamma 90.00
_cell_formula_units_Z 4
_cell_length_a 12.6111(3)
_cell_length_b 16.9866(6)
_cell_length_c 23.0540(7)
_cell_measurement_reflns_used 2863
_cell_measurement_temperature 123(2)
_cell_measurement_theta_max 68.14
_cell_measurement_theta_min 3.86
_cell_volume 4910.4(3)
_computing_cell_refinement 'Bruker-AXS APEX-II'
_computing_data_collection 'Bruker-AXS APEX-II'
_computing_data_reduction 'Bruker-AXS APEX-II'
_computing_molecular_graphics 'SHELXL-97 (Sheldrick, 2008)'
_computing_publication_material 'SHELXL-97 (Sheldrick, 2008)'
_computing_structure_refinement 'SHELXL-97 (Sheldrick, 2008)'
_computing_structure_solution 'SHELXS-97 (Sheldrick, 2008)'
_diffrn_ambient_temperature 123(2)
_diffrn_measured_fraction_theta_full 0.988
_diffrn_measured_fraction_theta_max 0.988
_diffrn_measurement_device_type 'CMOS Bruker Photon-100'
_diffrn_measurement_method 'phi and omega scans'
_diffrn_radiation_monochromator 'parabolic mirrors'
_diffrn_radiation_source 'ImuS microfocus'
_diffrn_radiation_type CuK\a
_diffrn_radiation_wavelength 1.54178
_diffrn_reflns_av_R_equivalents 0.0722
_diffrn_reflns_av_sigmaI/netI 0.0718
_diffrn_reflns_limit_h_max 15
_diffrn_reflns_limit_h_min -14
_diffrn_reflns_limit_k_max 19
_diffrn_reflns_limit_k_min -20
_diffrn_reflns_limit_l_max 27
_diffrn_reflns_limit_l_min -26
_diffrn_reflns_number 30603
_diffrn_reflns_theta_full 68.47
_diffrn_reflns_theta_max 68.47
_diffrn_reflns_theta_min 3.24
_exptl_absorpt_coefficient_mu 3.218
_exptl_absorpt_correction_T_max 0.938
_exptl_absorpt_correction_T_min 0.552
_exptl_absorpt_correction_type multi-scan
_exptl_absorpt_process_details 'SADABS (Sheldrick, 2012/1)'
_exptl_crystal_colour Purple
_exptl_crystal_density_diffrn 1.377
_exptl_crystal_density_method 'not measured'
_exptl_crystal_description Plate
_exptl_crystal_F_000 2112
_exptl_crystal_size_max 0.20
_exptl_crystal_size_mid 0.20
_exptl_crystal_size_min 0.02
_refine_diff_density_max 1.837
_refine_diff_density_min -0.651
_refine_diff_density_rms 0.109
_refine_ls_extinction_method none
_refine_ls_goodness_of_fit_ref 1.047
_refine_ls_hydrogen_treatment constr
_refine_ls_matrix_type full
_refine_ls_number_parameters 613
_refine_ls_number_reflns 8933
_refine_ls_number_restraints 0
_refine_ls_restrained_S_all 1.047
_refine_ls_R_factor_all 0.1101
_refine_ls_R_factor_gt 0.0715
_refine_ls_shift/su_max 0.001
_refine_ls_shift/su_mean 0.000
_refine_ls_structure_factor_coef Fsqd
_refine_ls_weighting_details 'calc w=1/[\s^2^(Fo^2^)+(0.0733P)^2^+16.4194P] where P=(Fo^2^+2Fc^2^)/3'
_refine_ls_weighting_scheme calc
_refine_ls_wR_factor_gt 0.1594
_refine_ls_wR_factor_ref 0.1789
_reflns_number_gt 6249
_reflns_number_total 8933
_reflns_threshold_expression >2sigma(I)
_cod_data_source_file om5001056_si_003.cif
_cod_data_source_block 13181a
_cod_original_sg_symbol_H-M P2(1)/c
_cod_database_code 4082668

loop_
_symmetry_equiv_pos_as_xyz
'x, y, z'
'-x, y+1/2, -z+1/2'
'-x, -y, -z'
'x, -y-1/2, z-1/2'

loop_
_atom_site_label
_atom_site_type_symbol
_atom_site_fract_x
_atom_site_fract_y
_atom_site_fract_z
_atom_site_U_iso_or_equiv
_atom_site_adp_type
_atom_site_occupancy
_atom_site_symmetry_multiplicity
_atom_site_calc_flag
_atom_site_refinement_flags
Mo1 Mo 0.75281(3) 0.71204(3) 0.563656(19) 0.03360(16) Uani 1 1 d .
C1 C 0.7766(5) 0.5963(4) 0.5809(3) 0.0429(16) Uani 1 1 d .
O1 O 0.7853(4) 0.5295(3) 0.5876(2) 0.0574(13) Uani 1 1 d .
C2 C 0.7267(5) 0.6802(5) 0.4816(3) 0.0529(18) Uani 1 1 d .
O2 O 0.7073(4) 0.6572(4) 0.4343(2) 0.0826(19) Uani 1 1 d .
C3 C 0.5997(5) 0.7016(5) 0.5719(3) 0.0518(18) Uani 1 1 d .
O3 O 0.5087(4) 0.6978(4) 0.5749(3) 0.0837(19) Uani 1 1 d .
N1 N 0.7163(4) 0.8936(4) 0.5228(2) 0.0508(15) Uani 1 1 d .
C4 C 0.7289(5) 0.8274(5) 0.5392(2) 0.0436(16) Uani 1 1 d .
C5 C 0.7003(6) 0.9678(4) 0.5008(3) 0.0515(17) Uani 1 1 d .
C6 C 0.7685(6) 1.0295(5) 0.5221(3) 0.061(2) Uani 1 1 d .
H6A H 0.8258 1.0187 0.5512 0.073 Uiso 1 1 calc R
C7 C 0.7539(6) 1.1030(5) 0.5018(4) 0.066(2) Uani 1 1 d .
H7A H 0.8030 1.1432 0.5151 0.079 Uiso 1 1 calc R
C8 C 0.6662(7) 1.1210(5) 0.4610(4) 0.065(2) Uani 1 1 d .
H8A H 0.6548 1.1738 0.4482 0.079 Uiso 1 1 calc R
C9 C 0.5980(6) 1.0641(5) 0.4397(3) 0.060(2) Uani 1 1 d .
H9A H 0.5385 1.0763 0.4124 0.072 Uiso 1 1 calc R
C10 C 0.6167(6) 0.9873(4) 0.4588(3) 0.0544(18) Uani 1 1 d .
N2 N 0.5447(5) 0.9264(4) 0.4333(3) 0.0669(18) Uani 1 1 d .
O4 O 0.4600(5) 0.9453(4) 0.4080(3) 0.097(2) Uani 1 1 d .
O5 O 0.5750(8) 0.8592(5) 0.4336(5) 0.162(5) Uani 1 1 d .
P1 P 0.94639(11) 0.75219(8) 0.55603(6) 0.0263(3) Uani 1 1 d .
C11 C 0.9575(4) 0.7962(3) 0.4837(2) 0.0300(12) Uani 1 1 d .
C12 C 0.9538(5) 0.8773(4) 0.4747(2) 0.0362(14) Uani 1 1 d .
H12A H 0.9511 0.9116 0.5071 0.043 Uiso 1 1 calc R
C13 C 0.9539(5) 0.9086(4) 0.4195(3) 0.0429(15) Uani 1 1 d .
H13A H 0.9510 0.9641 0.4142 0.051 Uiso 1 1 calc R
C14 C 0.9582(5) 0.8601(4) 0.3721(3) 0.0466(17) Uani 1 1 d .
H14A H 0.9578 0.8817 0.3340 0.056 Uiso 1 1 calc R
C15 C 0.9630(5) 0.7797(4) 0.3804(3) 0.0458(16) Uani 1 1 d .
H15A H 0.9671 0.7459 0.3479 0.055 Uiso 1 1 calc R
C16 C 0.9619(5) 0.7479(4) 0.4357(2) 0.0368(14) Uani 1 1 d .
H16A H 0.9642 0.6924 0.4406 0.044 Uiso 1 1 calc R
C17 C 1.0541(4) 0.6790(3) 0.5588(2) 0.0282(12) Uani 1 1 d .
C18 C 1.0322(5) 0.5999(3) 0.5522(3) 0.0369(14) Uani 1 1 d .
H18A H 0.9602 0.5827 0.5470 0.044 Uiso 1 1 calc R
C19 C 1.1137(5) 0.5446(4) 0.5532(3) 0.0469(16) Uani 1 1 d .
H19A H 1.0968 0.4903 0.5484 0.056 Uiso 1 1 calc R
C20 C 1.2173(5) 0.5677(4) 0.5610(3) 0.0489(17) Uani 1 1 d .
H20A H 1.2727 0.5298 0.5616 0.059 Uiso 1 1 calc R
C21 C 1.2418(5) 0.6464(5) 0.5681(3) 0.0553(19) Uani 1 1 d .
H21A H 1.3142 0.6627 0.5742 0.066 Uiso 1 1 calc R
C22 C 1.1604(5) 0.7019(4) 0.5663(3) 0.0478(17) Uani 1 1 d .
H22A H 1.1777 0.7561 0.5704 0.057 Uiso 1 1 calc R
C23 C 0.9900(4) 0.8299(3) 0.6073(2) 0.0269(12) Uani 1 1 d .
H23A H 1.0566 0.8523 0.5951 0.032 Uiso 1 1 calc R
H23B H 0.9356 0.8721 0.6029 0.032 Uiso 1 1 calc R
B1 B 1.0125(5) 0.8086(3) 0.6778(2) 0.0233(13) Uani 1 1 d .
C24 C 1.1382(4) 0.7824(3) 0.6930(2) 0.0300(12) Uani 1 1 d .
C25 C 1.2206(4) 0.8306(3) 0.6783(2) 0.0310(12) Uani 1 1 d .
H25A H 1.2031 0.8799 0.6604 0.037 Uiso 1 1 calc R
C26 C 1.3272(5) 0.8093(4) 0.6887(3) 0.0484(17) Uani 1 1 d .
H26A H 1.3806 0.8433 0.6769 0.058 Uiso 1 1 calc R
C27 C 1.3562(6) 0.7388(5) 0.7163(5) 0.081(3) Uani 1 1 d .
H27A H 1.4290 0.7236 0.7231 0.098 Uiso 1 1 calc R
C28 C 1.2766(5) 0.6914(5) 0.7336(5) 0.083(3) Uani 1 1 d .
H28A H 1.2949 0.6436 0.7535 0.099 Uiso 1 1 calc R
C29 C 1.1708(5) 0.7125(4) 0.7225(3) 0.0516(18) Uani 1 1 d .
H29A H 1.1180 0.6786 0.7353 0.062 Uiso 1 1 calc R
C30 C 0.9924(4) 0.8858(3) 0.7172(2) 0.0238(11) Uani 1 1 d .
C31 C 0.9364(4) 0.9536(3) 0.6985(2) 0.0272(12) Uani 1 1 d .
H31A H 0.9126 0.9587 0.6581 0.033 Uiso 1 1 calc R
C32 C 0.9137(5) 1.0138(3) 0.7359(2) 0.0330(13) Uani 1 1 d .
H32A H 0.8739 1.0583 0.7211 0.040 Uiso 1 1 calc R
C33 C 0.9489(5) 1.0091(3) 0.7949(2) 0.0342(13) Uani 1 1 d .
H33A H 0.9332 1.0500 0.8208 0.041 Uiso 1 1 calc R
C34 C 1.0064(4) 0.9450(4) 0.8151(2) 0.0340(13) Uani 1 1 d .
H34A H 1.0313 0.9413 0.8554 0.041 Uiso 1 1 calc R
C35 C 1.0292(4) 0.8849(3) 0.7776(2) 0.0289(12) Uani 1 1 d .
H35A H 1.0709 0.8416 0.7928 0.035 Uiso 1 1 calc R
C36 C 0.9344(4) 0.7360(3) 0.6972(2) 0.0266(12) Uani 1 1 d .
H36A H 0.9414 0.7343 0.7404 0.032 Uiso 1 1 calc R
H36B H 0.9638 0.6860 0.6838 0.032 Uiso 1 1 calc R
C37 C 0.7371(4) 0.8228(3) 0.7065(2) 0.0262(12) Uani 1 1 d .
C38 C 0.6694(4) 0.8749(3) 0.6749(2) 0.0340(13) Uani 1 1 d .
H38A H 0.6493 0.8655 0.6346 0.041 Uiso 1 1 calc R
C39 C 0.6304(5) 0.9408(4) 0.7011(3) 0.0441(16) Uani 1 1 d .
H39A H 0.5843 0.9762 0.6787 0.053 Uiso 1 1 calc R
C40 C 0.6584(5) 0.9547(4) 0.7592(3) 0.0475(17) Uani 1 1 d .
H40A H 0.6325 1.0003 0.7770 0.057 Uiso 1 1 calc R
C41 C 0.7241(5) 0.9026(4) 0.7923(3) 0.0415(15) Uani 1 1 d .
H41A H 0.7426 0.9120 0.8327 0.050 Uiso 1 1 calc R
C42 C 0.7624(4) 0.8371(3) 0.7662(2) 0.0325(13) Uani 1 1 d .
H42A H 0.8067 0.8010 0.7890 0.039 Uiso 1 1 calc R
C43 C 0.7394(4) 0.6585(3) 0.7165(2) 0.0307(12) Uani 1 1 d .
C44 C 0.6414(5) 0.6659(4) 0.7384(3) 0.0545(19) Uani 1 1 d .
H44A H 0.6009 0.7126 0.7306 0.065 Uiso 1 1 calc R
C45 C 0.6012(6) 0.6069(4) 0.7713(4) 0.060(2) Uani 1 1 d .
H45A H 0.5340 0.6134 0.7858 0.072 Uiso 1 1 calc R
C46 C 0.6588(5) 0.5387(4) 0.7829(3) 0.0497(17) Uani 1 1 d .
H46A H 0.6326 0.4982 0.8059 0.060 Uiso 1 1 calc R
C47 C 0.7556(5) 0.5306(4) 0.7605(3) 0.0384(14) Uani 1 1 d .
H47A H 0.7956 0.4835 0.7675 0.046 Uiso 1 1 calc R
C48 C 0.7947(4) 0.5896(3) 0.7281(2) 0.0309(12) Uani 1 1 d .
H48A H 0.8616 0.5827 0.7133 0.037 Uiso 1 1 calc R
P2 P 0.79304(10) 0.73716(8) 0.67227(6) 0.0257(3) Uani 1 1 d .
N3 N 0.4008(5) 0.6374(5) 0.3776(3) 0.079(2) Uani 1 1 d .
C49 C 0.4335(8) 0.7176(7) 0.3806(6) 0.117(4) Uani 1 1 d .
H49A H 0.4459 0.7372 0.3414 0.141 Uiso 1 1 calc R
H49B H 0.5002 0.7236 0.4070 0.141 Uiso 1 1 calc R
C50 C 0.3437(9) 0.7624(9) 0.4037(7) 0.162(7) Uani 1 1 d .
H50A H 0.3349 0.8148 0.3850 0.194 Uiso 1 1 calc R
H50B H 0.3578 0.7696 0.4465 0.194 Uiso 1 1 calc R
C51 C 0.2456(7) 0.7124(7) 0.3886(5) 0.116(5) Uani 1 1 d .
H51A H 0.1899 0.7420 0.3642 0.140 Uiso 1 1 calc R
H51B H 0.2160 0.6939 0.4243 0.140 Uiso 1 1 calc R
C52 C 0.2877(6) 0.6424(6) 0.3543(4) 0.073(2) Uani 1 1 d .
H52A H 0.2494 0.5931 0.3617 0.088 Uiso 1 1 calc R
H52B H 0.2800 0.6530 0.3118 0.088 Uiso 1 1 calc R
C53 C 0.4165(9) 0.5956(7) 0.4376(4) 0.101(4) Uani 1 1 d .
H53A H 0.4611 0.6281 0.4663 0.121 Uiso 1 1 calc R
H53B H 0.3468 0.5862 0.4525 0.121 Uiso 1 1 calc R
C54 C 0.4718(8) 0.5176(8) 0.4277(5) 0.111(4) Uani 1 1 d .
H54A H 0.5483 0.5201 0.4427 0.133 Uiso 1 1 calc R
H54B H 0.4379 0.4739 0.4473 0.133 Uiso 1 1 calc R
C55 C 0.4586(9) 0.5067(7) 0.3633(4) 0.104(4) Uani 1 1 d .
H55A H 0.3887 0.4827 0.3501 0.124 Uiso 1 1 calc R
H55B H 0.5160 0.4731 0.3506 0.124 Uiso 1 1 calc R
C56 C 0.4657(8) 0.5885(7) 0.3407(4) 0.093(3) Uani 1 1 d .
H56A H 0.4364 0.5913 0.2992 0.111 Uiso 1 1 calc R
H56B H 0.5406 0.6067 0.3444 0.111 Uiso 1 1 calc R

loop_
_atom_site_aniso_label
_atom_site_aniso_U_11
_atom_site_aniso_U_22
_atom_site_aniso_U_33
_atom_site_aniso_U_23
_atom_site_aniso_U_13
_atom_site_aniso_U_12
Mo1 0.0213(2) 0.0473(3) 0.0324(3) -0.0032(2) 0.00372(17) -0.0021(2)
C1 0.034(3) 0.049(4) 0.048(4) -0.009(3) 0.018(3) -0.015(3)
O1 0.071(3) 0.043(3) 0.062(3) -0.007(2) 0.025(3) -0.013(3)
C2 0.034(4) 0.081(5) 0.043(4) -0.018(4) -0.001(3) -0.006(4)
O2 0.063(3) 0.137(6) 0.046(3) -0.029(3) -0.004(2) -0.015(4)
C3 0.036(4) 0.077(5) 0.042(4) -0.004(3) 0.004(3) -0.002(4)
O3 0.023(3) 0.138(6) 0.092(4) -0.017(4) 0.010(2) -0.015(3)
N1 0.046(3) 0.055(4) 0.054(3) 0.023(3) 0.016(3) 0.018(3)
C4 0.027(3) 0.078(5) 0.028(3) 0.000(3) 0.009(2) 0.005(3)
C5 0.047(4) 0.058(5) 0.051(4) 0.007(3) 0.012(3) 0.012(4)
C6 0.044(4) 0.071(6) 0.067(5) -0.006(4) -0.003(4) 0.005(4)
C7 0.052(5) 0.065(6) 0.081(5) 0.005(4) 0.006(4) -0.002(4)
C8 0.073(6) 0.047(5) 0.078(5) 0.006(4) 0.011(4) 0.001(4)
C9 0.062(5) 0.057(5) 0.059(5) 0.017(4) -0.001(4) 0.001(4)
C10 0.054(4) 0.054(5) 0.055(4) 0.007(4) 0.005(3) -0.002(4)
N2 0.057(4) 0.066(5) 0.072(4) 0.019(4) -0.018(3) 0.000(4)
O4 0.084(4) 0.096(5) 0.102(5) 0.038(4) -0.033(4) -0.019(4)
O5 0.165(8) 0.062(5) 0.232(11) 0.005(6) -0.108(8) -0.001(5)
P1 0.0243(7) 0.0292(7) 0.0265(7) -0.0024(6) 0.0070(5) -0.0009(6)
C11 0.026(3) 0.041(3) 0.023(3) 0.002(2) 0.004(2) -0.001(3)
C12 0.040(3) 0.040(4) 0.028(3) 0.000(3) 0.004(2) 0.003(3)
C13 0.048(4) 0.042(4) 0.039(3) 0.008(3) 0.006(3) -0.002(3)
C14 0.044(4) 0.066(5) 0.031(3) 0.008(3) 0.006(3) -0.004(3)
C15 0.047(4) 0.062(5) 0.030(3) -0.008(3) 0.006(3) -0.005(3)
C16 0.038(3) 0.040(3) 0.033(3) -0.002(3) 0.005(3) 0.001(3)
C17 0.025(3) 0.036(3) 0.025(3) -0.006(2) 0.009(2) 0.000(2)
C18 0.030(3) 0.033(3) 0.050(4) 0.000(3) 0.013(3) -0.002(3)
C19 0.052(4) 0.036(4) 0.056(4) 0.006(3) 0.019(3) 0.013(3)
C20 0.040(4) 0.056(5) 0.052(4) -0.006(3) 0.012(3) 0.018(3)
C21 0.025(3) 0.068(5) 0.073(5) -0.024(4) 0.011(3) 0.005(3)
C22 0.029(3) 0.042(4) 0.074(4) -0.023(3) 0.015(3) -0.004(3)
C23 0.032(3) 0.024(3) 0.026(3) 0.001(2) 0.008(2) 0.005(2)
B1 0.020(3) 0.023(3) 0.027(3) 0.002(2) 0.006(2) 0.002(2)
C24 0.021(3) 0.030(3) 0.040(3) 0.000(2) 0.010(2) -0.002(2)
C25 0.024(3) 0.027(3) 0.043(3) 0.002(3) 0.008(2) 0.000(2)
C26 0.021(3) 0.051(4) 0.075(5) 0.008(4) 0.017(3) -0.005(3)
C27 0.022(4) 0.063(5) 0.161(9) 0.035(6) 0.016(5) 0.014(4)
C28 0.026(4) 0.050(5) 0.171(9) 0.051(6) 0.005(5) 0.008(3)
C29 0.022(3) 0.037(4) 0.097(5) 0.027(4) 0.009(3) -0.001(3)
C30 0.019(3) 0.028(3) 0.026(3) 0.002(2) 0.007(2) -0.004(2)
C31 0.033(3) 0.024(3) 0.025(3) 0.003(2) 0.003(2) -0.002(2)
C32 0.035(3) 0.028(3) 0.037(3) -0.002(2) 0.011(3) 0.002(3)
C33 0.036(3) 0.033(3) 0.035(3) -0.011(3) 0.012(3) -0.009(3)
C34 0.030(3) 0.049(4) 0.024(3) -0.003(3) 0.007(2) -0.005(3)
C35 0.021(3) 0.034(3) 0.032(3) 0.004(2) 0.004(2) -0.002(2)
C36 0.022(3) 0.023(3) 0.036(3) 0.004(2) 0.009(2) 0.002(2)
C37 0.018(3) 0.026(3) 0.036(3) 0.007(2) 0.010(2) 0.004(2)
C38 0.034(3) 0.034(3) 0.035(3) 0.007(3) 0.009(2) 0.007(3)
C39 0.042(4) 0.039(4) 0.052(4) 0.011(3) 0.013(3) 0.017(3)
C40 0.050(4) 0.038(4) 0.059(4) 0.000(3) 0.026(3) 0.013(3)
C41 0.040(4) 0.052(4) 0.036(3) -0.001(3) 0.018(3) 0.007(3)
C42 0.029(3) 0.036(3) 0.035(3) 0.014(3) 0.012(2) 0.008(3)
C43 0.021(3) 0.028(3) 0.044(3) 0.003(2) 0.008(2) -0.001(2)
C44 0.029(3) 0.042(4) 0.096(5) 0.022(4) 0.022(3) 0.013(3)
C45 0.041(4) 0.049(4) 0.098(6) 0.025(4) 0.041(4) 0.004(3)
C46 0.044(4) 0.038(4) 0.071(5) 0.014(3) 0.025(3) 0.000(3)
C47 0.033(3) 0.028(3) 0.054(4) 0.004(3) 0.005(3) 0.000(3)
C48 0.022(3) 0.029(3) 0.043(3) 0.002(3) 0.009(2) -0.001(2)
P2 0.0177(7) 0.0274(8) 0.0330(7) 0.0029(6) 0.0065(5) 0.0009(5)
N3 0.048(4) 0.119(7) 0.072(5) -0.029(4) 0.013(3) -0.018(4)
C49 0.077(7) 0.110(9) 0.169(12) -0.070(8) 0.033(7) -0.033(7)
C50 0.083(8) 0.188(14) 0.211(15) -0.142(13) 0.005(9) -0.010(9)
C51 0.053(6) 0.162(11) 0.132(9) -0.085(9) 0.001(6) -0.001(7)
C52 0.042(4) 0.099(7) 0.078(5) -0.018(5) 0.000(4) -0.017(5)
C53 0.093(7) 0.154(11) 0.056(5) -0.032(6) 0.008(5) -0.005(8)
C54 0.060(6) 0.150(11) 0.123(9) -0.036(8) 0.003(6) 0.004(7)
C55 0.112(9) 0.121(10) 0.086(7) 0.002(7) 0.047(6) -0.018(7)
C56 0.071(6) 0.122(9) 0.090(7) -0.010(6) 0.029(5) 0.010(6)

loop_
_atom_type_symbol
_atom_type_description
_atom_type_scat_dispersion_real
_atom_type_scat_dispersion_imag
_atom_type_scat_source
C C 0.0181 0.0091 'International Tables Vol C Tables 4.2.6.8 and 6.1.1.4'
H H 0.0000 0.0000 'International Tables Vol C Tables 4.2.6.8 and 6.1.1.4'
B B 0.0090 0.0039 'International Tables Vol C Tables 4.2.6.8 and 6.1.1.4'
N N 0.0311 0.0180 'International Tables Vol C Tables 4.2.6.8 and 6.1.1.4'
O O 0.0492 0.0322 'International Tables Vol C Tables 4.2.6.8 and 6.1.1.4'
P P 0.2955 0.4335 'International Tables Vol C Tables 4.2.6.8 and 6.1.1.4'
Mo Mo -0.0483 2.7339 'International Tables Vol C Tables 4.2.6.8 and 6.1.1.4'

loop_
_geom_angle_atom_site_label_1
_geom_angle_atom_site_label_2
_geom_angle_atom_site_label_3
_geom_angle
C2 Mo1 C3 90.2(3)
C2 Mo1 C1 85.8(3)
C3 Mo1 C1 91.1(3)
C2 Mo1 C4 89.7(3)
C3 Mo1 C4 89.8(3)
C1 Mo1 C4 175.4(2)
C2 Mo1 P2 173.5(2)
C3 Mo1 P2 90.84(19)
C1 Mo1 P2 87.69(18)
C4 Mo1 P2 96.78(17)
C2 Mo1 P1 94.0(2)
C3 Mo1 P1 169.6(2)
C1 Mo1 P1 98.64(17)
C4 Mo1 P1 80.79(17)
P2 Mo1 P1 86.05(4)
O1 C1 Mo1 175.5(6)
O2 C2 Mo1 175.4(7)
O3 C3 Mo1 177.0(7)
C4 N1 C5 176.7(7)
N1 C4 Mo1 177.3(5)
N1 C5 C10 123.2(7)
N1 C5 C6 119.7(7)
C10 C5 C6 117.0(7)
C7 C6 C5 121.0(7)
C7 C6 H6A 119.5
C5 C6 H6A 119.5
C6 C7 C8 120.3(8)
C6 C7 H7A 119.8
C8 C7 H7A 119.8
C9 C8 C7 120.7(8)
C9 C8 H8A 119.6
C7 C8 H8A 119.6
C8 C9 C10 118.5(7)
C8 C9 H9A 120.7
C10 C9 H9A 120.7
C9 C10 C5 122.2(7)
C9 C10 N2 117.5(7)
C5 C10 N2 120.3(7)
O5 N2 O4 121.4(8)
O5 N2 C10 119.1(7)
O4 N2 C10 119.2(7)
C23 P1 C17 107.3(2)
C23 P1 C11 104.3(2)
C17 P1 C11 100.2(2)
C23 P1 Mo1 111.95(18)
C17 P1 Mo1 121.65(18)
C11 P1 Mo1 109.58(17)
C16 C11 C12 118.0(5)
C16 C11 P1 119.8(4)
C12 C11 P1 122.1(4)
C13 C12 C11 121.1(5)
C13 C12 H12A 119.5
C11 C12 H12A 119.5
C14 C13 C12 120.4(6)
C14 C13 H13A 119.8
C12 C13 H13A 119.8
C13 C14 C15 119.2(6)
C13 C14 H14A 120.4
C15 C14 H14A 120.4
C14 C15 C16 120.6(6)
C14 C15 H15A 119.7
C16 C15 H15A 119.7
C11 C16 C15 120.6(6)
C11 C16 H16A 119.7
C15 C16 H16A 119.7
C18 C17 C22 117.8(5)
C18 C17 P1 121.2(4)
C22 C17 P1 121.0(5)
C17 C18 C19 121.2(6)
C17 C18 H18A 119.4
C19 C18 H18A 119.4
C20 C19 C18 120.4(6)
C20 C19 H19A 119.8
C18 C19 H19A 119.8
C19 C20 C21 119.8(6)
C19 C20 H20A 120.1
C21 C20 H20A 120.1
C20 C21 C22 119.8(6)
C20 C21 H21A 120.1
C22 C21 H21A 120.1
C17 C22 C21 121.0(6)
C17 C22 H22A 119.5
C21 C22 H22A 119.5
B1 C23 P1 119.1(4)
B1 C23 H23A 107.5
P1 C23 H23A 107.5
B1 C23 H23B 107.5
P1 C23 H23B 107.5
H23A C23 H23B 107.0
C30 B1 C24 107.6(4)
C30 B1 C23 110.5(4)
C24 B1 C23 109.0(4)
C30 B1 C36 108.3(4)
C24 B1 C36 109.0(4)
C23 B1 C36 112.3(4)
C25 C24 C29 115.2(5)
C25 C24 B1 121.1(5)
C29 C24 B1 123.7(5)
C26 C25 C24 122.6(5)
C26 C25 H25A 118.7
C24 C25 H25A 118.7
C27 C26 C25 120.6(6)
C27 C26 H26A 119.7
C25 C26 H26A 119.7
C28 C27 C26 118.1(6)
C28 C27 H27A 120.9
C26 C27 H27A 120.9
C29 C28 C27 121.0(7)
C29 C28 H28A 119.5
C27 C28 H28A 119.5
C28 C29 C24 122.3(6)
C28 C29 H29A 118.8
C24 C29 H29A 118.8
C31 C30 C35 114.6(5)
C31 C30 B1 126.5(4)
C35 C30 B1 118.9(5)
C32 C31 C30 123.1(5)
C32 C31 H31A 118.4
C30 C31 H31A 118.4
C33 C32 C31 120.1(5)
C33 C32 H32A 120.0
C31 C32 H32A 120.0
C34 C33 C32 119.0(5)
C34 C33 H33A 120.5
C32 C33 H33A 120.5
C33 C34 C35 120.9(5)
C33 C34 H34A 119.6
C35 C34 H34A 119.6
C34 C35 C30 122.4(5)
C34 C35 H35A 118.8
C30 C35 H35A 118.8
B1 C36 P2 119.7(4)
B1 C36 H36A 107.4
P2 C36 H36A 107.4
B1 C36 H36B 107.4
P2 C36 H36B 107.4
H36A C36 H36B 106.9
C38 C37 C42 118.0(5)
C38 C37 P2 121.8(4)
C42 C37 P2 120.2(4)
C37 C38 C39 121.0(6)
C37 C38 H38A 119.5
C39 C38 H38A 119.5
C40 C39 C38 120.0(6)
C40 C39 H39A 120.0
C38 C39 H39A 120.0
C39 C40 C41 120.4(6)
C39 C40 H40A 119.8
C41 C40 H40A 119.8
C42 C41 C40 119.5(6)
C42 C41 H41A 120.2
C40 C41 H41A 120.2
C41 C42 C37 121.1(5)
C41 C42 H42A 119.5
C37 C42 H42A 119.5
C48 C43 C44 117.3(5)
C48 C43 P2 120.9(4)
C44 C43 P2 121.8(5)
C45 C44 C43 121.7(6)
C45 C44 H44A 119.2
C43 C44 H44A 119.2
C46 C45 C44 119.9(6)
C46 C45 H45A 120.0
C44 C45 H45A 120.0
C45 C46 C47 118.7(6)
C45 C46 H46A 120.7
C47 C46 H46A 120.7
C48 C47 C46 120.8(6)
C48 C47 H47A 119.6
C46 C47 H47A 119.6
C47 C48 C43 121.6(5)
C47 C48 H48A 119.2
C43 C48 H48A 119.2
C36 P2 C37 106.4(2)
C36 P2 C43 102.9(2)
C37 P2 C43 99.0(2)
C36 P2 Mo1 113.41(18)
C37 P2 Mo1 120.83(17)
C43 P2 Mo1 112.06(19)
C49 N3 C52 103.1(8)
C49 N3 C56 112.8(8)
C52 N3 C56 113.1(7)
C49 N3 C53 112.7(8)
C52 N3 C53 112.2(7)
C56 N3 C53 103.2(8)
N3 C49 C50 106.0(9)
N3 C49 H49A 110.5
C50 C49 H49A 110.5
N3 C49 H49B 110.5
C50 C49 H49B 110.5
H49A C49 H49B 108.7
C49 C50 C51 105.2(9)
C49 C50 H50A 110.7
C51 C50 H50A 110.7
C49 C50 H50B 110.7
C51 C50 H50B 110.7
H50A C50 H50B 108.8
C50 C51 C52 103.4(8)
C50 C51 H51A 111.1
C52 C51 H51A 111.1
C50 C51 H51B 111.1
C52 C51 H51B 111.1
H51A C51 H51B 109.0
N3 C52 C51 103.2(7)
N3 C52 H52A 111.1
C51 C52 H52A 111.1
N3 C52 H52B 111.1
C51 C52 H52B 111.1
H52A C52 H52B 109.1
C54 C53 N3 106.2(8)
C54 C53 H53A 110.5
N3 C53 H53A 110.5
C54 C53 H53B 110.5
N3 C53 H53B 110.5
H53A C53 H53B 108.7
C55 C54 C53 104.8(10)
C55 C54 H54A 110.8
C53 C54 H54A 110.8
C55 C54 H54B 110.8
C53 C54 H54B 110.8
H54A C54 H54B 108.9
C54 C55 C56 103.2(10)
C54 C55 H55A 111.1
C56 C55 H55A 111.1
C54 C55 H55B 111.1
C56 C55 H55B 111.1
H55A C55 H55B 109.1
C55 C56 N3 105.2(8)
C55 C56 H56A 110.7
N3 C56 H56A 110.7
C55 C56 H56B 110.7
N3 C56 H56B 110.7
H56A C56 H56B 108.8

loop_
_geom_bond_atom_site_label_1
_geom_bond_atom_site_label_2
_geom_bond_distance
Mo1 C2 1.962(6)
Mo1 C3 1.968(7)
Mo1 C1 2.023(8)
Mo1 C4 2.052(8)
Mo1 P2 2.5375(14)
Mo1 P1 2.5587(14)
C1 O1 1.149(8)
C2 O2 1.159(7)
C3 O3 1.159(8)
N1 C4 1.191(9)
N1 C5 1.367(9)
C5 C10 1.393(10)
C5 C6 1.410(10)
C6 C7 1.338(11)
C6 H6A 0.9500
C7 C8 1.409(11)
C7 H7A 0.9500
C8 C9 1.350(11)
C8 H8A 0.9500
C9 C10 1.388(10)
C9 H9A 0.9500
C10 N2 1.458(10)
N2 O5 1.204(9)
N2 O4 1.205(8)
P1 C23 1.818(5)
P1 C17 1.837(6)
P1 C11 1.846(5)
C11 C16 1.384(8)
C11 C12 1.394(8)
C12 C13 1.379(8)
C12 H12A 0.9500
C13 C14 1.375(9)
C13 H13A 0.9500
C14 C15 1.379(9)
C14 H14A 0.9500
C15 C16 1.386(8)
C15 H15A 0.9500
C16 H16A 0.9500
C17 C18 1.378(8)
C17 C22 1.388(8)
C18 C19 1.390(8)
C18 H18A 0.9500
C19 C20 1.357(9)
C19 H19A 0.9500
C20 C21 1.377(10)
C20 H20A 0.9500
C21 C22 1.391(9)
C21 H21A 0.9500
C22 H22A 0.9500
C23 B1 1.660(7)
C23 H23A 0.9900
C23 H23B 0.9900
B1 C30 1.631(8)
B1 C24 1.648(8)
B1 C36 1.669(8)
C24 C25 1.392(7)
C24 C29 1.409(8)
C25 C26 1.388(8)
C25 H25A 0.9500
C26 C27 1.386(10)
C26 H26A 0.9500
C27 C28 1.380(10)
C27 H27A 0.9500
C28 C29 1.378(9)
C28 H28A 0.9500
C29 H29A 0.9500
C30 C31 1.395(7)
C30 C35 1.419(7)
C31 C32 1.388(7)
C31 H31A 0.9500
C32 C33 1.388(8)
C32 H32A 0.9500
C33 C34 1.363(8)
C33 H33A 0.9500
C34 C35 1.387(8)
C34 H34A 0.9500
C35 H35A 0.9500
C36 P2 1.813(5)
C36 H36A 0.9900
C36 H36B 0.9900
C37 C38 1.382(7)
C37 C42 1.400(8)
C37 P2 1.832(5)
C38 C39 1.386(8)
C38 H38A 0.9500
C39 C40 1.370(9)
C39 H39A 0.9500
C40 C41 1.384(9)
C40 H40A 0.9500
C41 C42 1.377(8)
C41 H41A 0.9500
C42 H42A 0.9500
C43 C48 1.374(8)
C43 C44 1.390(8)
C43 P2 1.851(6)
C44 C45 1.385(9)
C44 H44A 0.9500
C45 C46 1.378(9)
C45 H45A 0.9500
C46 C47 1.383(9)
C46 H46A 0.9500
C47 C48 1.373(8)
C47 H47A 0.9500
C48 H48A 0.9500
N3 C49 1.423(12)
N3 C52 1.472(9)
N3 C56 1.492(11)
N3 C53 1.550(12)
C49 C50 1.509(15)
C49 H49A 0.9900
C49 H49B 0.9900
C50 C51 1.511(14)
C50 H50A 0.9900
C50 H50B 0.9900
C51 C52 1.554(12)
C51 H51A 0.9900
C51 H51B 0.9900
C52 H52A 0.9900
C52 H52B 0.9900
C53 C54 1.525(15)
C53 H53A 0.9900
C53 H53B 0.9900
C54 C55 1.486(14)
C54 H54A 0.9900
C54 H54B 0.9900
C55 C56 1.490(14)
C55 H55A 0.9900
C55 H55B 0.9900
C56 H56A 0.9900
C56 H56B 0.9900

loop_
_geom_torsion_atom_site_label_1
_geom_torsion_atom_site_label_2
_geom_torsion_atom_site_label_3
_geom_torsion_atom_site_label_4
_geom_torsion
C2 Mo1 C1 O1 -32(7)
C3 Mo1 C1 O1 58(7)
C4 Mo1 C1 O1 -43(9)
P2 Mo1 C1 O1 149(7)
P1 Mo1 C1 O1 -125(7)
C3 Mo1 C2 O2 -48(8)
C1 Mo1 C2 O2 43(8)
C4 Mo1 C2 O2 -137(8)
P2 Mo1 C2 O2 51(9)
P1 Mo1 C2 O2 142(8)
C2 Mo1 C3 O3 -59(14)
C1 Mo1 C3 O3 -145(14)
C4 Mo1 C3 O3 31(14)
P2 Mo1 C3 O3 127(14)
P1 Mo1 C3 O3 55(14)
C5 N1 C4 Mo1 30(21)
C2 Mo1 C4 N1 -25(12)
C3 Mo1 C4 N1 -115(12)
C1 Mo1 C4 N1 -14(14)
P2 Mo1 C4 N1 154(12)
P1 Mo1 C4 N1 69(12)
C4 N1 C5 C10 41(12)
C4 N1 C5 C6 -141(11)
N1 C5 C6 C7 -179.1(7)
C10 C5 C6 C7 -0.9(11)
C5 C6 C7 C8 3.4(12)
C6 C7 C8 C9 -2.8(13)
C7 C8 C9 C10 -0.4(12)
C8 C9 C10 C5 3.0(12)
C8 C9 C10 N2 -177.3(7)
N1 C5 C10 C9 175.8(7)
C6 C5 C10 C9 -2.3(11)
N1 C5 C10 N2 -3.8(11)
C6 C5 C10 N2 178.0(7)
C9 C10 N2 O5 156.6(10)
C5 C10 N2 O5 -23.7(13)
C9 C10 N2 O4 -17.1(11)
C5 C10 N2 O4 162.6(7)
C2 Mo1 P1 C23 151.0(3)
C3 Mo1 P1 C23 37.3(11)
C1 Mo1 P1 C23 -122.6(3)
C4 Mo1 P1 C23 62.0(2)
P2 Mo1 P1 C23 -35.54(19)
C2 Mo1 P1 C17 -80.3(3)
C3 Mo1 P1 C17 166.0(11)
C1 Mo1 P1 C17 6.1(3)
C4 Mo1 P1 C17 -169.3(3)
P2 Mo1 P1 C17 93.15(19)
C2 Mo1 P1 C11 35.9(3)
C3 Mo1 P1 C11 -77.9(11)
C1 Mo1 P1 C11 122.2(3)
C4 Mo1 P1 C11 -53.2(3)
P2 Mo1 P1 C11 -150.7(2)
C23 P1 C11 C16 160.5(4)
C17 P1 C11 C16 49.6(5)
Mo1 P1 C11 C16 -79.5(5)
C23 P1 C11 C12 -24.3(5)
C17 P1 C11 C12 -135.3(5)
Mo1 P1 C11 C12 95.6(5)
C16 C11 C12 C13 0.3(9)
P1 C11 C12 C13 -174.9(5)
C11 C12 C13 C14 -0.3(9)
C12 C13 C14 C15 -0.4(10)
C13 C14 C15 C16 1.0(10)
C12 C11 C16 C15 0.3(9)
P1 C11 C16 C15 175.6(5)
C14 C15 C16 C11 -1.0(9)
C23 P1 C17 C18 145.0(4)
C11 P1 C17 C18 -106.4(5)
Mo1 P1 C17 C18 14.3(5)
C23 P1 C17 C22 -36.3(5)
C11 P1 C17 C22 72.3(5)
Mo1 P1 C17 C22 -167.0(4)
C22 C17 C18 C19 0.0(9)
P1 C17 C18 C19 178.8(5)
C17 C18 C19 C20 0.4(10)
C18 C19 C20 C21 0.1(10)
C19 C20 C21 C22 -1.0(11)
C18 C17 C22 C21 -0.9(9)
P1 C17 C22 C21 -179.7(5)
C20 C21 C22 C17 1.4(11)
C17 P1 C23 B1 -63.4(4)
C11 P1 C23 B1 -169.1(4)
Mo1 P1 C23 B1 72.5(4)
P1 C23 B1 C30 -151.9(4)
P1 C23 B1 C24 90.1(5)
P1 C23 B1 C36 -30.9(6)
C30 B1 C24 C25 -66.3(6)
C23 B1 C24 C25 53.5(7)
C36 B1 C24 C25 176.4(5)
C30 B1 C24 C29 112.0(6)
C23 B1 C24 C29 -128.2(6)
C36 B1 C24 C29 -5.3(8)
C29 C24 C25 C26 3.7(9)
B1 C24 C25 C26 -177.9(5)
C24 C25 C26 C27 -1.9(11)
C25 C26 C27 C28 -0.9(14)
C26 C27 C28 C29 1.6(16)
C27 C28 C29 C24 0.3(15)
C25 C24 C29 C28 -2.9(11)
B1 C24 C29 C28 178.7(7)
C24 B1 C30 C31 136.2(5)
C23 B1 C30 C31 17.3(7)
C36 B1 C30 C31 -106.1(6)
C24 B1 C30 C35 -47.6(6)
C23 B1 C30 C35 -166.5(4)
C36 B1 C30 C35 70.1(6)
C35 C30 C31 C32 -2.9(8)
B1 C30 C31 C32 173.5(5)
C30 C31 C32 C33 1.3(8)
C31 C32 C33 C34 0.5(8)
C32 C33 C34 C35 -0.4(8)
C33 C34 C35 C30 -1.5(8)
C31 C30 C35 C34 3.0(7)
B1 C30 C35 C34 -173.7(5)
C30 B1 C36 P2 76.4(5)
C24 B1 C36 P2 -166.8(4)
C23 B1 C36 P2 -45.8(6)
C42 C37 C38 C39 2.1(8)
P2 C37 C38 C39 -178.0(5)
C37 C38 C39 C40 -0.4(9)
C38 C39 C40 C41 -1.1(10)
C39 C40 C41 C42 0.8(10)
C40 C41 C42 C37 0.9(9)
C38 C37 C42 C41 -2.3(8)
P2 C37 C42 C41 177.8(4)
C48 C43 C44 C45 0.8(11)
P2 C43 C44 C45 179.8(6)
C43 C44 C45 C46 -0.1(13)
C44 C45 C46 C47 -0.9(12)
C45 C46 C47 C48 1.1(11)
C46 C47 C48 C43 -0.3(9)
C44 C43 C48 C47 -0.6(9)
P2 C43 C48 C47 -179.6(5)
B1 C36 P2 C37 -65.4(4)
B1 C36 P2 C43 -169.0(4)
B1 C36 P2 Mo1 69.8(4)
C38 C37 P2 C36 133.0(5)
C42 C37 P2 C36 -47.1(5)
C38 C37 P2 C43 -120.7(5)
C42 C37 P2 C43 59.3(5)
C38 C37 P2 Mo1 1.8(5)
C42 C37 P2 Mo1 -178.2(4)
C48 C43 P2 C36 -39.4(5)
C44 C43 P2 C36 141.7(6)
C48 C43 P2 C37 -148.6(5)
C44 C43 P2 C37 32.5(6)
C48 C43 P2 Mo1 82.8(5)
C44 C43 P2 Mo1 -96.1(6)
C2 Mo1 P2 C36 71.0(17)
C3 Mo1 P2 C36 170.0(3)
C1 Mo1 P2 C36 78.9(2)
C4 Mo1 P2 C36 -100.2(2)
P1 Mo1 P2 C36 -19.94(19)
C2 Mo1 P2 C37 -160.8(17)
C3 Mo1 P2 C37 -61.9(3)
C1 Mo1 P2 C37 -153.0(3)
C4 Mo1 P2 C37 28.0(3)
P1 Mo1 P2 C37 108.2(2)
C2 Mo1 P2 C43 -44.9(17)
C3 Mo1 P2 C43 54.1(3)
C1 Mo1 P2 C43 -37.0(3)
C4 Mo1 P2 C43 143.9(2)
P1 Mo1 P2 C43 -135.85(19)
C52 N3 C49 C50 41.8(12)
C56 N3 C49 C50 164.2(10)
C53 N3 C49 C50 -79.4(12)
N3 C49 C50 C51 -23.9(16)
C49 C50 C51 C52 -2.6(15)
C49 N3 C52 C51 -42.7(10)
C56 N3 C52 C51 -164.8(9)
C53 N3 C52 C51 78.9(10)
C50 C51 C52 N3 27.1(13)
C49 N3 C53 C54 -132.3(9)
C52 N3 C53 C54 111.8(9)
C56 N3 C53 C54 -10.3(10)
N3 C53 C54 C55 -15.3(11)
C53 C54 C55 C56 35.2(11)
C54 C55 C56 N3 -42.9(11)
C49 N3 C56 C55 154.3(10)
C52 N3 C56 C55 -89.1(10)
C53 N3 C56 C55 32.4(10)
